data_7040199
loop_
_publ_author_name
'Wittkamp, F.'
'Nagel, C.'
'Lauterjung, P.'
'Mallick, B.'
'Schatzschneider, U.'
'Apfel, U.-P.'

_publ_section_title
;
 Phosphine-ligated dinitrosyl iron complexes for redox-controlled NO
 release.
;
_journal_issue 25
_journal_name_full 'Dalton transactions (Cambridge, England : 2003)'
_journal_page_first 10271
_journal_page_last 10279
_journal_paper_doi 10.1039/c6dt01209d
_journal_volume 45
_journal_year 2016
_chemical_formula_moiety 'C40 H39 Fe N2 O2 P3 Si'
_chemical_formula_sum 'C40 H39 Fe N2 O2 P3 Si'
_chemical_formula_weight 756.58
_chemical_name_common Triphos(Si)[Fe(NO)2]
_chemical_name_systematic
;
 Triphos(Si)[Fe(NO)2]
;
_space_group_IT_number 1
_symmetry_cell_setting triclinic
_symmetry_space_group_name_Hall 'P 1'
_symmetry_space_group_name_H-M 'P 1'
_atom_sites_solution_hydrogens geom
_atom_sites_solution_primary direct
_atom_sites_solution_secondary difmap
_audit_creation_method SHELXL-97
_audit_update_record
;
2016-01-22 deposited with the CCDC.
2016-05-23 downloaded from the CCDC.
;
_cell_angle_alpha 91.268(2)
_cell_angle_beta 110.400(2)
_cell_angle_gamma 113.798(2)
_cell_formula_units_Z 1
_cell_length_a 9.2280(2)
_cell_length_b 9.2901(2)
_cell_length_c 12.6754(3)
_cell_measurement_reflns_used 1372
_cell_measurement_temperature 112(2)
_cell_measurement_theta_max 41.9980
_cell_measurement_theta_min 4.5750
_cell_volume 914.96(4)
_computing_cell_refinement
;
CrysAlisPro, Agilent Technologies,
Version 1.171.36.24 (release 03-12-2012 CrysAlis171 .NET)
(compiled Dec  3 2012,18:21:49)
;
_computing_data_collection
;
CrysAlisPro, Agilent Technologies,
Version 1.171.36.24 (release 03-12-2012 CrysAlis171 .NET)
(compiled Dec  3 2012,18:21:49)
;
_computing_data_reduction
;
CrysAlisPro, Agilent Technologies,
Version 1.171.36.24 (release 03-12-2012 CrysAlis171 .NET)
(compiled Dec  3 2012,18:21:49)
;
_computing_structure_refinement 'SHELXL-97 (Sheldrick, 1997)'
_diffrn_ambient_temperature 112(2)
_diffrn_detector_area_resol_mean 10.4372
_diffrn_measured_fraction_theta_full 0.987
_diffrn_measured_fraction_theta_max 0.987
_diffrn_measurement_device_type 'SuperNova (Cu) X-ray Source'
_diffrn_measurement_method '\w and \p scans'
_diffrn_radiation_monochromator mirror
_diffrn_radiation_source 'fine-focus sealed tube'
_diffrn_radiation_type CuK\a
_diffrn_radiation_wavelength 1.54184
_diffrn_reflns_av_R_equivalents 0.0209
_diffrn_reflns_av_sigmaI/netI 0.0212
_diffrn_reflns_limit_h_max 11
_diffrn_reflns_limit_h_min -11
_diffrn_reflns_limit_k_max 11
_diffrn_reflns_limit_k_min -11
_diffrn_reflns_limit_l_max 15
_diffrn_reflns_limit_l_min -15
_diffrn_reflns_number 18276
_diffrn_reflns_theta_full 76.49
_diffrn_reflns_theta_max 76.49
_diffrn_reflns_theta_min 3.79
_exptl_absorpt_coefficient_mu 5.157
_exptl_absorpt_correction_T_max 0.357
_exptl_absorpt_correction_T_min 0.195
_exptl_absorpt_correction_type multi-scan
_exptl_absorpt_process_details
;
CrysAlisPro, Agilent Technologies,
Version 1.171.36.32 (release 02-08-2013 CrysAlis171 .NET)
(compiled Aug  2 2013,16:46:58)
Empirical absorption correction using spherical harmonics,
 implemented in SCALE3 ABSPACK scaling algorithm.
;
_exptl_crystal_colour red
_exptl_crystal_density_diffrn 1.373
_exptl_crystal_density_method 'not measured'
_exptl_crystal_description prism
_exptl_crystal_F_000 394
_exptl_crystal_recrystallization_method 'Re-crystallisation from solvent: '
_exptl_crystal_size_max 0.4
_exptl_crystal_size_mid 0.3
_exptl_crystal_size_min 0.2
_refine_diff_density_max 0.625
_refine_diff_density_min -0.258
_refine_diff_density_rms 0.044
_refine_ls_abs_structure_details 'Flack H D (1983), Acta Cryst. A39, 876-881'
_refine_ls_abs_structure_Flack -0.0038(19)
_refine_ls_extinction_method none
_refine_ls_goodness_of_fit_ref 1.033
_refine_ls_hydrogen_treatment constr
_refine_ls_matrix_type full
_refine_ls_number_parameters 443
_refine_ls_number_reflns 6738
_refine_ls_number_restraints 3
_refine_ls_restrained_S_all 1.033
_refine_ls_R_factor_all 0.0239
_refine_ls_R_factor_gt 0.0233
_refine_ls_shift/su_max 0.001
_refine_ls_shift/su_mean 0.000
_refine_ls_structure_factor_coef Fsqd
_refine_ls_weighting_details 'calc w=1/[\s^2^(Fo^2^)+(0.0313P)^2^+0.4292P] where P=(Fo^2^+2Fc^2^)/3'
_refine_ls_weighting_scheme calc
_refine_ls_wR_factor_gt 0.0608
_refine_ls_wR_factor_ref 0.0611
_reflns_number_gt 6636
_reflns_number_total 6738
_reflns_threshold_expression >2sigma(I)
_cod_data_source_file c6dt01209d2.cif
_cod_data_source_block pl17
_cod_database_code 7040199
_publcif_datablock.id {ef59f1c9-6cb3-4a1b-93ad-910e7087c25c}

loop_
_symmetry_equiv_pos_as_xyz
'x, y, z'

loop_
_atom_site_label
_atom_site_type_symbol
_atom_site_fract_x
_atom_site_fract_y
_atom_site_fract_z
_atom_site_U_iso_or_equiv
_atom_site_adp_type
_atom_site_occupancy
_atom_site_symmetry_multiplicity
_atom_site_calc_flag
_atom_site_refinement_flags
Fe1 Fe 0.57807(3) 0.79089(3) 0.64358(2) 0.01430(7) Uani 1 1 d .
P8 P 0.68243(5) 0.96254(5) 0.53788(4) 0.01389(10) Uani 1 1 d .
P12 P 0.74219(6) 0.51094(6) 0.34366(4) 0.01788(10) Uani 1 1 d .
P14 P 0.81174(5) 0.75192(5) 0.73301(4) 0.01405(10) Uani 1 1 d .
Si10 Si 0.93854(6) 0.82189(6) 0.52501(4) 0.01517(11) Uani 1 1 d .
O46 O 0.4864(2) 0.9092(2) 0.80789(15) 0.0323(4) Uani 1 1 d .
O48 O 0.3771(2) 0.53143(19) 0.45243(14) 0.0306(4) Uani 1 1 d .
N47 N 0.5304(2) 0.8661(2) 0.74021(15) 0.0198(4) Uani 1 1 d .
N49 N 0.4557(2) 0.6355(2) 0.53579(15) 0.0190(3) Uani 1 1 d .
C2 C 0.8588(2) 1.1624(2) 0.59977(16) 0.0159(4) Uani 1 1 d .
C3 C 0.9494(3) 1.2482(2) 0.53666(17) 0.0202(4) Uani 1 1 d .
H3 H 0.9138 1.2074 0.4596 0.024 Uiso 1 1 calc R
C4 C 1.0926(3) 1.3942(2) 0.58770(19) 0.0235(4) Uani 1 1 d .
H4 H 1.1524 1.4508 0.5448 0.028 Uiso 1 1 calc R
C5 C 1.1468(3) 1.4559(2) 0.70260(19) 0.0250(5) Uani 1 1 d .
H5 H 1.2449 1.5522 0.7374 0.030 Uiso 1 1 calc R
C6 C 1.0542(3) 1.3735(3) 0.76515(18) 0.0266(5) Uani 1 1 d .
H6 H 1.0885 1.4161 0.8417 0.032 Uiso 1 1 calc R
C7 C 0.9101(3) 1.2273(2) 0.71415(17) 0.0207(4) Uani 1 1 d .
H7 H 0.8479 1.1729 0.7564 0.025 Uiso 1 1 calc R
C9 C 0.7530(2) 0.8708(2) 0.44960(16) 0.0158(4) Uani 1 1 d .
H9A H 0.7842 0.9421 0.3982 0.019 Uiso 1 1 calc R
H9B H 0.6553 0.7724 0.4025 0.019 Uiso 1 1 calc R
C11 C 0.9494(3) 0.6905(2) 0.41600(17) 0.0199(4) Uani 1 1 d .
H11A H 0.9793 0.7511 0.3593 0.024 Uiso 1 1 calc R
H11B H 1.0390 0.6575 0.4536 0.024 Uiso 1 1 calc R
C13 C 0.8891(2) 0.6933(2) 0.63301(16) 0.0169(4) Uani 1 1 d .
H13A H 0.8040 0.5868 0.5905 0.020 Uiso 1 1 calc R
H13B H 0.9931 0.6841 0.6782 0.020 Uiso 1 1 calc R
C15 C 1.1494(3) 1.0034(3) 0.58907(18) 0.0232(4) Uani 1 1 d .
H15A H 1.2401 0.9713 0.6202 0.035 Uiso 1 1 calc R
H15B H 1.1489 1.0678 0.6491 0.035 Uiso 1 1 calc R
H15C H 1.1678 1.0645 0.5309 0.035 Uiso 1 1 calc R
C16 C 0.7978(3) 0.3735(2) 0.27793(16) 0.0188(4) Uani 1 1 d .
C17 C 0.6664(3) 0.2172(2) 0.23055(17) 0.0217(4) Uani 1 1 d .
H17 H 0.5581 0.1914 0.2309 0.026 Uiso 1 1 calc R
C18 C 0.6954(3) 0.1020(3) 0.18374(18) 0.0240(4) Uani 1 1 d .
H18 H 0.6061 -0.0002 0.1512 0.029 Uiso 1 1 calc R
C19 C 0.8566(3) 0.1366(3) 0.18461(19) 0.0240(4) Uani 1 1 d .
H19 H 0.8758 0.0579 0.1533 0.029 Uiso 1 1 calc R
C20 C 0.9902(3) 0.2908(3) 0.23293(18) 0.0229(4) Uani 1 1 d .
H20 H 1.0992 0.3143 0.2349 0.027 Uiso 1 1 calc R
C21 C 0.9602(3) 0.4086(2) 0.27787(17) 0.0200(4) Uani 1 1 d .
H21 H 1.0488 0.5116 0.3082 0.024 Uiso 1 1 calc R
C22 C 0.9971(2) 0.9160(2) 0.84183(15) 0.0159(4) Uani 1 1 d .
C23 C 1.1661(3) 0.9483(3) 0.85902(17) 0.0234(4) Uani 1 1 d .
H23 H 1.1867 0.8833 0.8149 0.028 Uiso 1 1 calc R
C24 C 1.3034(3) 1.0768(3) 0.94160(19) 0.0309(5) Uani 1 1 d .
H24 H 1.4155 1.0970 0.9531 0.037 Uiso 1 1 calc R
C25 C 1.2739(3) 1.1755(3) 1.00729(19) 0.0311(5) Uani 1 1 d .
H25 H 1.3659 1.2634 1.0611 0.037 Uiso 1 1 calc R
C26 C 1.1080(3) 1.1423(3) 0.99229(18) 0.0268(5) Uani 1 1 d .
H26 H 1.0881 1.2074 1.0369 0.032 Uiso 1 1 calc R
C27 C 0.9695(3) 1.0123(2) 0.91112(17) 0.0212(4) Uani 1 1 d .
H27 H 0.8580 0.9895 0.9030 0.025 Uiso 1 1 calc R
C28 C 0.6349(3) 0.5768(2) 0.21492(17) 0.0205(4) Uani 1 1 d .
C29 C 0.4726(3) 0.5647(3) 0.19621(18) 0.0246(4) Uani 1 1 d .
H29 H 0.4223 0.5247 0.2478 0.030 Uiso 1 1 calc R
C30 C 0.3842(3) 0.6120(3) 0.1009(2) 0.0319(5) Uani 1 1 d .
H30 H 0.2765 0.6052 0.0900 0.038 Uiso 1 1 calc R
C31 C 0.4569(3) 0.6690(3) 0.02241(19) 0.0337(6) Uani 1 1 d .
H31 H 0.3983 0.7007 -0.0413 0.040 Uiso 1 1 calc R
C32 C 0.6172(3) 0.6785(3) 0.0397(2) 0.0346(6) Uani 1 1 d .
H32 H 0.6661 0.7152 -0.0132 0.041 Uiso 1 1 calc R
C33 C 0.7055(3) 0.6333(3) 0.13560(19) 0.0283(5) Uani 1 1 d .
H33 H 0.8137 0.6410 0.1467 0.034 Uiso 1 1 calc R
C34 C 0.7774(3) 0.5847(2) 0.81005(16) 0.0180(4) Uani 1 1 d .
C35 C 0.6272(3) 0.4422(3) 0.75860(19) 0.0291(5) Uani 1 1 d .
H35 H 0.5436 0.4368 0.6892 0.035 Uiso 1 1 calc R
C36 C 0.6013(3) 0.3089(3) 0.8095(2) 0.0369(6) Uani 1 1 d .
H36 H 0.5022 0.2139 0.7732 0.044 Uiso 1 1 calc R
C37 C 0.7226(3) 0.3164(3) 0.9149(2) 0.0298(5) Uani 1 1 d .
H37 H 0.7046 0.2270 0.9495 0.036 Uiso 1 1 calc R
C38 C 0.8698(3) 0.4576(3) 0.96761(19) 0.0264(5) Uani 1 1 d .
H38 H 0.9506 0.4637 1.0386 0.032 Uiso 1 1 calc R
C39 C 0.8984(3) 0.5911(3) 0.91564(17) 0.0230(4) Uani 1 1 d .
H39 H 0.9990 0.6851 0.9515 0.028 Uiso 1 1 calc R
C40 C 0.5119(2) 0.9991(2) 0.43326(16) 0.0171(4) Uani 1 1 d .
C41 C 0.4909(3) 1.1353(2) 0.45473(18) 0.0221(4) Uani 1 1 d .
H41 H 0.5682 1.2120 0.5208 0.026 Uiso 1 1 calc R
C42 C 0.3544(3) 1.1573(3) 0.3775(2) 0.0274(5) Uani 1 1 d .
H42 H 0.3404 1.2482 0.3925 0.033 Uiso 1 1 calc R
C43 C 0.2399(3) 1.0444(3) 0.2789(2) 0.0292(5) Uani 1 1 d .
H43 H 0.1496 1.0598 0.2271 0.035 Uiso 1 1 calc R
C44 C 0.2596(3) 0.9082(3) 0.25701(19) 0.0281(5) Uani 1 1 d .
H44 H 0.1824 0.8322 0.1905 0.034 Uiso 1 1 calc R
C45 C 0.3942(3) 0.8846(3) 0.33398(18) 0.0240(4) Uani 1 1 d .
H45 H 0.4060 0.7922 0.3194 0.029 Uiso 1 1 calc R

loop_
_atom_site_aniso_label
_atom_site_aniso_U_11
_atom_site_aniso_U_22
_atom_site_aniso_U_33
_atom_site_aniso_U_23
_atom_site_aniso_U_13
_atom_site_aniso_U_12
Fe1 0.01200(13) 0.01372(13) 0.01607(14) 0.00341(10) 0.00512(11) 0.00489(10)
P8 0.0130(2) 0.0138(2) 0.0141(2) 0.00332(16) 0.00424(17) 0.00603(17)
P12 0.0177(2) 0.0189(2) 0.0172(2) 0.00131(18) 0.00710(18) 0.00809(19)
P14 0.0132(2) 0.0141(2) 0.0131(2) 0.00233(17) 0.00374(17) 0.00556(17)
Si10 0.0154(2) 0.0171(2) 0.0129(2) 0.00170(18) 0.00446(18) 0.00810(19)
O46 0.0382(9) 0.0353(9) 0.0379(9) 0.0080(7) 0.0250(8) 0.0210(7)
O48 0.0261(8) 0.0249(8) 0.0275(8) -0.0057(7) 0.0079(7) 0.0012(7)
N47 0.0178(8) 0.0194(8) 0.0240(8) 0.0070(7) 0.0100(7) 0.0082(7)
N49 0.0143(7) 0.0179(8) 0.0230(8) 0.0038(7) 0.0069(7) 0.0058(6)
C2 0.0161(8) 0.0139(8) 0.0179(9) 0.0034(7) 0.0047(7) 0.0082(7)
C3 0.0207(9) 0.0196(9) 0.0191(9) 0.0039(7) 0.0077(8) 0.0079(8)
C4 0.0201(10) 0.0201(10) 0.0294(10) 0.0090(8) 0.0111(8) 0.0066(8)
C5 0.0205(9) 0.0163(9) 0.0300(11) 0.0022(8) 0.0051(8) 0.0045(8)
C6 0.0295(11) 0.0214(10) 0.0211(10) -0.0012(8) 0.0063(9) 0.0072(9)
C7 0.0233(10) 0.0184(9) 0.0184(9) 0.0038(7) 0.0084(8) 0.0072(8)
C9 0.0161(8) 0.0177(9) 0.0143(8) 0.0023(7) 0.0048(7) 0.0090(7)
C11 0.0185(9) 0.0228(10) 0.0196(9) 0.0028(8) 0.0076(7) 0.0102(8)
C13 0.0193(9) 0.0165(9) 0.0158(8) 0.0010(7) 0.0056(7) 0.0098(7)
C15 0.0155(9) 0.0255(10) 0.0238(10) 0.0030(8) 0.0047(8) 0.0072(8)
C16 0.0207(9) 0.0213(10) 0.0150(8) 0.0030(7) 0.0053(7) 0.0112(8)
C17 0.0184(9) 0.0241(10) 0.0202(9) 0.0009(8) 0.0050(7) 0.0093(8)
C18 0.0231(10) 0.0203(10) 0.0236(10) -0.0014(8) 0.0052(8) 0.0083(8)
C19 0.0263(10) 0.0218(10) 0.0245(10) -0.0011(8) 0.0070(8) 0.0140(8)
C20 0.0196(9) 0.0273(10) 0.0220(10) 0.0025(8) 0.0069(8) 0.0116(8)
C21 0.0192(9) 0.0192(9) 0.0179(9) 0.0026(7) 0.0048(7) 0.0072(7)
C22 0.0154(8) 0.0170(8) 0.0118(8) 0.0026(7) 0.0042(7) 0.0047(7)
C23 0.0185(9) 0.0320(11) 0.0177(9) -0.0009(8) 0.0080(8) 0.0089(9)
C24 0.0168(10) 0.0394(13) 0.0239(10) 0.0002(9) 0.0062(8) 0.0022(9)
C25 0.0271(11) 0.0270(11) 0.0191(10) -0.0035(8) 0.0018(8) -0.0006(9)
C26 0.0338(12) 0.0240(10) 0.0168(9) -0.0019(8) 0.0039(9) 0.0127(10)
C27 0.0226(10) 0.0219(10) 0.0192(9) 0.0039(8) 0.0071(8) 0.0107(8)
C28 0.0187(9) 0.0204(9) 0.0193(9) -0.0036(7) 0.0024(7) 0.0103(8)
C29 0.0198(9) 0.0251(10) 0.0209(10) -0.0056(8) 0.0028(8) 0.0070(8)
C30 0.0217(10) 0.0330(12) 0.0315(12) -0.0072(9) -0.0018(9) 0.0141(9)
C31 0.0411(13) 0.0292(12) 0.0194(10) -0.0025(9) -0.0063(10) 0.0203(10)
C32 0.0473(15) 0.0342(12) 0.0271(11) 0.0085(10) 0.0164(11) 0.0207(11)
C33 0.0290(11) 0.0341(12) 0.0272(11) 0.0070(9) 0.0112(9) 0.0188(10)
C34 0.0201(9) 0.0177(9) 0.0179(9) 0.0057(7) 0.0091(7) 0.0084(7)
C35 0.0221(10) 0.0260(11) 0.0268(11) 0.0100(9) 0.0017(8) 0.0052(9)
C36 0.0265(11) 0.0268(11) 0.0421(13) 0.0159(10) 0.0054(10) 0.0036(9)
C37 0.0273(11) 0.0307(12) 0.0350(12) 0.0199(10) 0.0148(9) 0.0132(9)
C38 0.0246(10) 0.0335(12) 0.0243(10) 0.0146(9) 0.0095(9) 0.0152(9)
C39 0.0218(9) 0.0235(10) 0.0205(9) 0.0068(8) 0.0067(8) 0.0081(8)
C40 0.0148(8) 0.0197(9) 0.0184(9) 0.0070(7) 0.0065(7) 0.0090(7)
C41 0.0228(10) 0.0231(10) 0.0248(10) 0.0059(8) 0.0099(8) 0.0137(8)
C42 0.0299(11) 0.0306(11) 0.0348(12) 0.0125(9) 0.0167(9) 0.0218(9)
C43 0.0219(10) 0.0389(12) 0.0322(11) 0.0168(10) 0.0086(9) 0.0196(9)
C44 0.0213(10) 0.0322(11) 0.0254(11) 0.0040(9) 0.0022(8) 0.0125(9)
C45 0.0210(9) 0.0229(10) 0.0241(10) 0.0012(8) 0.0023(8) 0.0116(8)

loop_
_atom_type_symbol
_atom_type_description
_atom_type_scat_dispersion_real
_atom_type_scat_dispersion_imag
_atom_type_scat_source
C C 0.0181 0.0091 'International Tables Vol C Tables 4.2.6.8 and 6.1.1.4'
H H 0.0000 0.0000 'International Tables Vol C Tables 4.2.6.8 and 6.1.1.4'
Fe Fe -1.1336 3.1974 'International Tables Vol C Tables 4.2.6.8 and 6.1.1.4'
N N 0.0311 0.0180 'International Tables Vol C Tables 4.2.6.8 and 6.1.1.4'
O O 0.0492 0.0322 'International Tables Vol C Tables 4.2.6.8 and 6.1.1.4'
P P 0.2955 0.4335 'International Tables Vol C Tables 4.2.6.8 and 6.1.1.4'
Si Si 0.2541 0.3302 'International Tables Vol C Tables 4.2.6.8 and 6.1.1.4'

loop_
_geom_angle_atom_site_label_1
_geom_angle_atom_site_label_2
_geom_angle_atom_site_label_3
_geom_angle
N49 Fe1 N47 130.50(9)
N49 Fe1 P14 103.58(6)
N47 Fe1 P14 109.45(6)
N49 Fe1 P8 95.16(6)
N47 Fe1 P8 115.04(6)
P14 Fe1 P8 97.917(19)
C9 P8 C2 104.15(9)
C9 P8 C40 103.71(9)
C2 P8 C40 103.62(9)
C9 P8 Fe1 109.67(6)
C2 P8 Fe1 123.16(6)
C40 P8 Fe1 110.72(6)
C16 P12 C11 104.07(9)
C16 P12 C28 100.11(9)
C11 P12 C28 102.20(9)
C22 P14 C13 106.61(9)
C22 P14 C34 102.34(9)
C13 P14 C34 101.30(9)
C22 P14 Fe1 117.55(7)
C13 P14 Fe1 112.35(6)
C34 P14 Fe1 114.96(7)
C15 Si10 C11 108.50(10)
C15 Si10 C9 112.97(9)
C11 Si10 C9 107.59(9)
C15 Si10 C13 112.87(9)
C11 Si10 C13 105.04(9)
C9 Si10 C13 109.42(9)
O46 N47 Fe1 175.19(17)
O48 N49 Fe1 173.61(16)
C3 C2 C7 119.16(18)
C3 C2 P8 121.10(15)
C7 C2 P8 119.65(15)
C4 C3 C2 120.51(19)
C4 C3 H3 119.7
C2 C3 H3 119.7
C3 C4 C5 120.17(19)
C3 C4 H4 119.9
C5 C4 H4 119.9
C6 C5 C4 119.66(19)
C6 C5 H5 120.2
C4 C5 H5 120.2
C5 C6 C7 120.3(2)
C5 C6 H6 119.8
C7 C6 H6 119.8
C6 C7 C2 120.11(19)
C6 C7 H7 119.9
C2 C7 H7 119.9
P8 C9 Si10 117.73(10)
P8 C9 H9A 107.9
Si10 C9 H9A 107.9
P8 C9 H9B 107.9
Si10 C9 H9B 107.9
H9A C9 H9B 107.2
P12 C11 Si10 111.48(11)
P12 C11 H11A 109.3
Si10 C11 H11A 109.3
P12 C11 H11B 109.3
Si10 C11 H11B 109.3
H11A C11 H11B 108.0
P14 C13 Si10 120.00(11)
P14 C13 H13A 107.3
Si10 C13 H13A 107.3
P14 C13 H13B 107.3
Si10 C13 H13B 107.3
H13A C13 H13B 106.9
Si10 C15 H15A 109.5
Si10 C15 H15B 109.5
H15A C15 H15B 109.5
Si10 C15 H15C 109.5
H15A C15 H15C 109.5
H15B C15 H15C 109.5
C21 C16 C17 118.4(2)
C21 C16 P12 125.74(15)
C17 C16 P12 115.74(16)
C18 C17 C16 120.9(2)
C18 C17 H17 119.5
C16 C17 H17 119.5
C17 C18 C19 120.57(19)
C17 C18 H18 119.7
C19 C18 H18 119.7
C18 C19 C20 119.5(2)
C18 C19 H19 120.2
C20 C19 H19 120.2
C21 C20 C19 120.1(2)
C21 C20 H20 120.0
C19 C20 H20 120.0
C20 C21 C16 120.50(18)
C20 C21 H21 119.8
C16 C21 H21 119.8
C27 C22 C23 118.81(18)
C27 C22 P14 118.78(15)
C23 C22 P14 122.41(16)
C24 C23 C22 120.3(2)
C24 C23 H23 119.8
C22 C23 H23 119.8
C23 C24 C25 120.3(2)
C23 C24 H24 119.9
C25 C24 H24 119.9
C26 C25 C24 119.6(2)
C26 C25 H25 120.2
C24 C25 H25 120.2
C25 C26 C27 120.6(2)
C25 C26 H26 119.7
C27 C26 H26 119.7
C26 C27 C22 120.3(2)
C26 C27 H27 119.8
C22 C27 H27 119.8
C33 C28 C29 118.6(2)
C33 C28 P12 123.74(17)
C29 C28 P12 117.63(17)
C28 C29 C30 120.7(2)
C28 C29 H29 119.6
C30 C29 H29 119.6
C31 C30 C29 120.0(2)
C31 C30 H30 120.0
C29 C30 H30 120.0
C32 C31 C30 119.4(2)
C32 C31 H31 120.3
C30 C31 H31 120.3
C31 C32 C33 120.2(2)
C31 C32 H32 119.9
C33 C32 H32 119.9
C28 C33 C32 121.0(2)
C28 C33 H33 119.5
C32 C33 H33 119.5
C39 C34 C35 118.50(18)
C39 C34 P14 122.76(15)
C35 C34 P14 118.68(15)
C36 C35 C34 120.8(2)
C36 C35 H35 119.6
C34 C35 H35 119.6
C35 C36 C37 120.3(2)
C35 C36 H36 119.9
C37 C36 H36 119.9
C38 C37 C36 119.4(2)
C38 C37 H37 120.3
C36 C37 H37 120.3
C37 C38 C39 120.6(2)
C37 C38 H38 119.7
C39 C38 H38 119.7
C38 C39 C34 120.39(19)
C38 C39 H39 119.8
C34 C39 H39 119.8
C41 C40 C45 119.19(19)
C41 C40 P8 120.69(15)
C45 C40 P8 119.99(16)
C40 C41 C42 120.2(2)
C40 C41 H41 119.9
C42 C41 H41 119.9
C43 C42 C41 120.2(2)
C43 C42 H42 119.9
C41 C42 H42 119.9
C42 C43 C44 120.0(2)
C42 C43 H43 120.0
C44 C43 H43 120.0
C43 C44 C45 120.2(2)
C43 C44 H44 119.9
C45 C44 H44 119.9
C44 C45 C40 120.2(2)
C44 C45 H45 119.9
C40 C45 H45 119.9

loop_
_geom_bond_atom_site_label_1
_geom_bond_atom_site_label_2
_geom_bond_distance
Fe1 N49 1.6574(17)
Fe1 N47 1.6637(19)
Fe1 P14 2.2383(5)
Fe1 P8 2.2405(5)
P8 C9 1.821(2)
P8 C2 1.8214(19)
P8 C40 1.8295(19)
P12 C16 1.835(2)
P12 C11 1.848(2)
P12 C28 1.850(2)
P14 C22 1.8197(19)
P14 C13 1.824(2)
P14 C34 1.8311(19)
Si10 C15 1.865(2)
Si10 C11 1.879(2)
Si10 C9 1.887(2)
Si10 C13 1.8915(19)
O46 N47 1.192(3)
O48 N49 1.197(2)
C2 C3 1.390(3)
C2 C7 1.394(3)
C3 C4 1.387(3)
C3 H3 0.9300
C4 C5 1.387(3)
C4 H4 0.9300
C5 C6 1.384(3)
C5 H5 0.9300
C6 C7 1.391(3)
C6 H6 0.9300
C7 H7 0.9300
C9 H9A 0.9700
C9 H9B 0.9700
C11 H11A 0.9700
C11 H11B 0.9700
C13 H13A 0.9700
C13 H13B 0.9700
C15 H15A 0.9600
C15 H15B 0.9600
C15 H15C 0.9600
C16 C21 1.400(3)
C16 C17 1.405(3)
C17 C18 1.373(3)
C17 H17 0.9300
C18 C19 1.385(3)
C18 H18 0.9300
C19 C20 1.399(3)
C19 H19 0.9300
C20 C21 1.388(3)
C20 H20 0.9300
C21 H21 0.9300
C22 C27 1.393(3)
C22 C23 1.397(3)
C23 C24 1.387(3)
C23 H23 0.9300
C24 C25 1.391(4)
C24 H24 0.9300
C25 C26 1.374(4)
C25 H25 0.9300
C26 C27 1.390(3)
C26 H26 0.9300
C27 H27 0.9300
C28 C33 1.384(3)
C28 C29 1.389(3)
C29 C30 1.394(3)
C29 H29 0.9300
C30 C31 1.386(4)
C30 H30 0.9300
C31 C32 1.383(4)
C31 H31 0.9300
C32 C33 1.388(3)
C32 H32 0.9300
C33 H33 0.9300
C34 C39 1.394(3)
C34 C35 1.396(3)
C35 C36 1.382(3)
C35 H35 0.9300
C36 C37 1.390(3)
C36 H36 0.9300
C37 C38 1.380(3)
C37 H37 0.9300
C38 C39 1.391(3)
C38 H38 0.9300
C39 H39 0.9300
C40 C41 1.390(3)
C40 C45 1.396(3)
C41 C42 1.394(3)
C41 H41 0.9300
C42 C43 1.381(3)
C42 H42 0.9300
C43 C44 1.384(4)
C43 H43 0.9300
C44 C45 1.388(3)
C44 H44 0.9300
C45 H45 0.9300

loop_
_geom_torsion_atom_site_label_1
_geom_torsion_atom_site_label_2
_geom_torsion_atom_site_label_3
_geom_torsion_atom_site_label_4
_geom_torsion
N49 Fe1 P8 C9 -47.43(9)
N47 Fe1 P8 C9 172.94(10)
P14 Fe1 P8 C9 57.09(7)
N49 Fe1 P8 C2 -170.37(10)
N47 Fe1 P8 C2 50.00(11)
P14 Fe1 P8 C2 -65.85(8)
N49 Fe1 P8 C40 66.42(10)
N47 Fe1 P8 C40 -73.21(10)
P14 Fe1 P8 C40 170.94(7)
N49 Fe1 P14 C22 168.90(9)
N47 Fe1 P14 C22 -48.55(9)
P8 Fe1 P14 C22 71.60(7)
N49 Fe1 P14 C13 44.64(9)
N47 Fe1 P14 C13 -172.82(10)
P8 Fe1 P14 C13 -52.66(7)
N49 Fe1 P14 C34 -70.51(10)
N47 Fe1 P14 C34 72.03(10)
P8 Fe1 P14 C34 -167.82(7)
N49 Fe1 N47 O46 23(2)
P14 Fe1 N47 O46 -106(2)
P8 Fe1 N47 O46 145(2)
N47 Fe1 N49 O48 147.9(15)
P14 Fe1 N49 O48 -81.1(15)
P8 Fe1 N49 O48 18.4(15)
C9 P8 C2 C3 37.35(18)
C40 P8 C2 C3 -70.87(18)
Fe1 P8 C2 C3 162.76(14)
C9 P8 C2 C7 -139.21(17)
C40 P8 C2 C7 112.58(17)
Fe1 P8 C2 C7 -13.8(2)
C7 C2 C3 C4 2.1(3)
P8 C2 C3 C4 -174.44(16)
C2 C3 C4 C5 0.0(3)
C3 C4 C5 C6 -2.0(3)
C4 C5 C6 C7 1.7(4)
C5 C6 C7 C2 0.5(4)
C3 C2 C7 C6 -2.4(3)
P8 C2 C7 C6 174.24(17)
C2 P8 C9 Si10 68.98(12)
C40 P8 C9 Si10 177.13(10)
Fe1 P8 C9 Si10 -64.58(11)
C15 Si10 C9 P8 -72.39(13)
C11 Si10 C9 P8 167.88(10)
C13 Si10 C9 P8 54.28(13)
C16 P12 C11 Si10 -162.85(10)
C28 P12 C11 Si10 93.30(12)
C15 Si10 C11 P12 -177.70(10)
C9 Si10 C11 P12 -55.16(12)
C13 Si10 C11 P12 61.35(12)
C22 P14 C13 Si10 -75.67(12)
C34 P14 C13 Si10 177.65(11)
Fe1 P14 C13 Si10 54.46(12)
C15 Si10 C13 P14 78.04(14)
C11 Si10 C13 P14 -163.93(11)
C9 Si10 C13 P14 -48.68(14)
C11 P12 C16 C21 -4.46(19)
C28 P12 C16 C21 100.97(18)
C11 P12 C16 C17 171.26(15)
C28 P12 C16 C17 -83.31(16)
C21 C16 C17 C18 -1.0(3)
P12 C16 C17 C18 -177.00(16)
C16 C17 C18 C19 1.5(3)
C17 C18 C19 C20 -0.5(3)
C18 C19 C20 C21 -1.1(3)
C19 C20 C21 C16 1.6(3)
C17 C16 C21 C20 -0.6(3)
P12 C16 C21 C20 175.02(15)
C13 P14 C22 C27 163.03(15)
C34 P14 C22 C27 -91.03(17)
Fe1 P14 C22 C27 35.94(17)
C13 P14 C22 C23 -17.47(19)
C34 P14 C22 C23 88.47(18)
Fe1 P14 C22 C23 -144.56(15)
C27 C22 C23 C24 -1.8(3)
P14 C22 C23 C24 178.73(17)
C22 C23 C24 C25 -0.6(3)
C23 C24 C25 C26 1.9(3)
C24 C25 C26 C27 -0.8(3)
C25 C26 C27 C22 -1.6(3)
C23 C22 C27 C26 2.8(3)
P14 C22 C27 C26 -177.64(16)
C16 P12 C28 C33 -50.3(2)
C11 P12 C28 C33 56.6(2)
C16 P12 C28 C29 128.07(17)
C11 P12 C28 C29 -125.00(17)
C33 C28 C29 C30 -1.5(3)
P12 C28 C29 C30 -179.94(16)
C28 C29 C30 C31 1.2(3)
C29 C30 C31 C32 0.0(4)
C30 C31 C32 C33 -0.9(4)
C29 C28 C33 C32 0.6(3)
P12 C28 C33 C32 178.96(18)
C31 C32 C33 C28 0.6(4)
C22 P14 C34 C39 -13.0(2)
C13 P14 C34 C39 97.0(2)
Fe1 P14 C34 C39 -141.64(17)
C22 P14 C34 C35 169.97(19)
C13 P14 C34 C35 -80.0(2)
Fe1 P14 C34 C35 41.3(2)
C39 C34 C35 C36 -1.8(4)
P14 C34 C35 C36 175.3(2)
C34 C35 C36 C37 2.0(4)
C35 C36 C37 C38 -0.6(4)
C36 C37 C38 C39 -0.9(4)
C37 C38 C39 C34 0.9(4)
C35 C34 C39 C38 0.4(4)
P14 C34 C39 C38 -176.61(18)
C9 P8 C40 C41 -143.61(17)
C2 P8 C40 C41 -35.07(19)
Fe1 P8 C40 C41 98.82(16)
C9 P8 C40 C45 40.53(19)
C2 P8 C40 C45 149.08(17)
Fe1 P8 C40 C45 -77.03(18)
C45 C40 C41 C42 -0.4(3)
P8 C40 C41 C42 -176.24(16)
C40 C41 C42 C43 -0.4(3)
C41 C42 C43 C44 0.6(3)
C42 C43 C44 C45 0.0(4)
C43 C44 C45 C40 -0.8(3)
C41 C40 C45 C44 1.0(3)
P8 C40 C45 C44 176.91(17)
